data_1511191
loop_
_publ_author_name
'Kluenter, W.'
'Schmidt, B.'
'Jung, W.'

_publ_section_title
;
 LiIrB, CuIrB und PdIrB, ternaere Iridiumboride mit neuen, vom CaRh2B2-Typ
 abgeleiteten Strukturen
;
_journal_name_full 'Journal of Alloys Compd.'
_journal_page_first 93
_journal_page_last 100
_journal_paper_doi 10.1016/0925-8388(94)90772-2
_journal_volume 205
_journal_year 1994
_chemical_formula_sum 'B Ir Pd'
_chemical_name_systematic 'Pd Ir B'
_space_group_IT_number 43
_symmetry_space_group_name_Hall 'F 2 -2d'
_symmetry_space_group_name_H-M 'F d d 2'
_cell_angle_alpha 90
_cell_angle_beta 90
_cell_angle_gamma 90
_cell_formula_units_Z 16
_cell_length_a 10.131
_cell_length_b 8.771
_cell_length_c 6.621
_cell_volume 588.335
_citation_journal_id_ASTM JALCEU
_cod_data_source_file boron0-1_299.cif
_cod_data_source_block B1Ir1Pd1
_cod_original_cell_volume 588.3354
_cod_original_formula_sum 'B1 Ir1 Pd1'
_cod_database_code 1511191

loop_
_symmetry_equiv_pos_as_xyz
x,y,z
-x,-y,z
-x+1/4,y+1/4,z+1/4
x+3/4,-y+3/4,z+1/4
x,y+1/2,z+1/2
-x,-y+1/2,z+1/2
-x+1/4,y+3/4,z+3/4
x+3/4,-y+5/4,z+3/4
x+1/2,y,z+1/2
-x+1/2,-y,z+1/2
-x+3/4,y+1/4,z+3/4
x+5/4,-y+3/4,z+3/4
x+1/2,y+1/2,z
-x+1/2,-y+1/2,z
-x+3/4,y+3/4,z+1/4
x+5/4,-y+5/4,z+1/4

loop_
_atom_site_label
_atom_site_type_symbol
_atom_site_fract_x
_atom_site_fract_y
_atom_site_fract_z
_atom_site_occupancy
_atom_site_U_iso_or_equiv
B1 B-3 0.483 0.192 0.023 1 0.0
Pd1 Pd+1 0.86507 0.66343 0.3382 1 0.0
Ir1 Ir+2 0.63272 0.01592 0 1 0.0
